data_4079918
loop_
_publ_author_name
'Alkarekshi, Wafaa'
'Armitage, Andrew P.'
'Boyron, Olivier'
'Davies, Christopher J.'
'Govere, Matifadza'
'Gregory, Andrew'
'Singh, Kuldip'
'Solan, Gregory A.'

_publ_section_title
;
 Phenolate Substituent Effects on Ring-Opening Polymerization of
 \e-Caprolactone by Aluminum Complexes Bearing
 2-(Phenyl-2-olate)-6-(1-amidoalkyl)pyridine Pincers
;
_journal_issue 1
_journal_name_full Organometallics
_journal_page_first 249
_journal_paper_doi 10.1021/om301057d
_journal_volume 32
_journal_year 2013
_chemical_formula_moiety 'C28 H34 N2 O'
_chemical_formula_sum 'C28 H34 N2 O'
_chemical_formula_weight 414.57
_chemical_name_systematic
; 
 ? 
;
_space_group_IT_number 2
_symmetry_cell_setting triclinic
_symmetry_space_group_name_Hall '-P 1'
_symmetry_space_group_name_H-M 'P -1'
_atom_sites_solution_hydrogens geom
_atom_sites_solution_primary direct
_atom_sites_solution_secondary difmap
_audit_creation_method SHELXL-97
_cell_angle_alpha 110.724(2)
_cell_angle_beta 106.050(2)
_cell_angle_gamma 97.669(2)
_cell_formula_units_Z 2
_cell_length_a 9.6394(11)
_cell_length_b 11.4816(13)
_cell_length_c 12.6831(14)
_cell_measurement_reflns_used 3126
_cell_measurement_temperature 150(2)
_cell_measurement_theta_max 27.87
_cell_measurement_theta_min 2.27
_cell_volume 1219.2(2)
_computing_cell_refinement 'Bruker SMART'
_computing_data_collection 'Bruker SMART'
_computing_data_reduction 'Bruker SAINT'
_computing_molecular_graphics 'Bruker SHELXTL'
_computing_publication_material 'Bruker SHELXTL'
_computing_structure_refinement 'SHELXL-97 (Sheldrick, 1997)'
_computing_structure_solution 'SHELXS-97 (Sheldrick, 1990)'
_diffrn_ambient_temperature 150(2)
_diffrn_measured_fraction_theta_full 0.992
_diffrn_measured_fraction_theta_max 0.992
_diffrn_measurement_device_type 'Bruker Apex 2000 CCD area detector'
_diffrn_measurement_method 'phi and omega scans'
_diffrn_radiation_monochromator graphite
_diffrn_radiation_source 'fine-focus sealed tube'
_diffrn_radiation_type MoK\a
_diffrn_radiation_wavelength 0.71073
_diffrn_reflns_av_R_equivalents 0.0296
_diffrn_reflns_av_sigmaI/netI 0.0395
_diffrn_reflns_limit_h_max 11
_diffrn_reflns_limit_h_min -11
_diffrn_reflns_limit_k_max 13
_diffrn_reflns_limit_k_min -13
_diffrn_reflns_limit_l_max 15
_diffrn_reflns_limit_l_min -15
_diffrn_reflns_number 8953
_diffrn_reflns_theta_full 25.00
_diffrn_reflns_theta_max 25.00
_diffrn_reflns_theta_min 1.83
_exptl_absorpt_coefficient_mu 0.068
_exptl_absorpt_correction_type none
_exptl_crystal_colour yellow
_exptl_crystal_density_diffrn 1.129
_exptl_crystal_density_method 'not measured'
_exptl_crystal_description block
_exptl_crystal_F_000 448
_exptl_crystal_size_max 0.28
_exptl_crystal_size_mid 0.15
_exptl_crystal_size_min 0.13
_refine_diff_density_max 0.157
_refine_diff_density_min -0.190
_refine_diff_density_rms 0.031
_refine_ls_extinction_method none
_refine_ls_goodness_of_fit_ref 1.010
_refine_ls_hydrogen_treatment constr
_refine_ls_matrix_type full
_refine_ls_number_parameters 288
_refine_ls_number_reflns 4270
_refine_ls_number_restraints 0
_refine_ls_restrained_S_all 1.010
_refine_ls_R_factor_all 0.0507
_refine_ls_R_factor_gt 0.0395
_refine_ls_shift/su_max 0.000
_refine_ls_shift/su_mean 0.000
_refine_ls_structure_factor_coef Fsqd
_refine_ls_weighting_details 'calc w=1/[\s^2^(Fo^2^)+(0.0512P)^2^+0.0000P] where P=(Fo^2^+2Fc^2^)/3'
_refine_ls_weighting_scheme calc
_refine_ls_wR_factor_gt 0.0963
_refine_ls_wR_factor_ref 0.1022
_reflns_number_gt 3416
_reflns_number_total 4270
_reflns_threshold_expression >2sigma(I)
_cod_data_source_file om301057d_si_002.cif
_cod_data_source_block 04019
_cod_depositor_comments
;
The following automatic conversions were performed:

'_symmetry_cell_setting' value 'Triclinic' changed to 'triclinic'
according to /home/saulius/struct/CIF-dictionaries/cif_core.dic
dictionary named 'cif_core.dic' version 2.4.2 from 2011-04-26.

Automatic conversion script
Id: cif_fix_values 1891 2012-01-12 08:04:46Z andrius 
;
_cod_original_sg_symbol_H-M P-1
_cod_database_code 4079918

loop_
_symmetry_equiv_pos_as_xyz
'x, y, z'
'-x, -y, -z'

loop_
_atom_site_label
_atom_site_type_symbol
_atom_site_fract_x
_atom_site_fract_y
_atom_site_fract_z
_atom_site_U_iso_or_equiv
_atom_site_adp_type
_atom_site_occupancy
_atom_site_symmetry_multiplicity
_atom_site_calc_flag
_atom_site_refinement_flags
O1 O 0.27094(12) 0.29822(9) 0.47006(9) 0.0434(3) Uani 1 1 d .
H1 H 0.2987 0.2521 0.4159 0.065 Uiso 1 1 calc R
N1 N 0.36554(11) 0.24329(10) 0.28767(9) 0.0277(3) Uani 1 1 d .
N2 N 0.40184(11) -0.05663(10) 0.10558(9) 0.0290(3) Uani 1 1 d .
C1 C 0.26252(14) 0.41091(12) 0.45924(11) 0.0316(3) Uani 1 1 d .
C2 C 0.19513(15) 0.48967(13) 0.52753(12) 0.0371(3) Uani 1 1 d .
H2 H 0.1587 0.4646 0.5807 0.044 Uiso 1 1 calc R
C3 C 0.18000(15) 0.60424(13) 0.51964(12) 0.0373(3) Uani 1 1 d .
H3 H 0.1339 0.6569 0.5682 0.045 Uiso 1 1 calc R
C4 C 0.23028(14) 0.64491(12) 0.44255(12) 0.0324(3) Uani 1 1 d .
C5 C 0.30047(14) 0.56562(12) 0.37649(11) 0.0308(3) Uani 1 1 d .
H5 H 0.3375 0.5918 0.3241 0.037 Uiso 1 1 calc R
C6 C 0.31968(14) 0.44949(12) 0.38280(11) 0.0276(3) Uani 1 1 d .
C7 C 0.39282(14) 0.36888(11) 0.30784(11) 0.0265(3) Uani 1 1 d .
C8 C 0.48485(14) 0.41811(12) 0.25773(11) 0.0307(3) Uani 1 1 d .
H8 H 0.5071 0.5075 0.2752 0.037 Uiso 1 1 calc R
C9 C 0.54333(15) 0.33748(12) 0.18313(12) 0.0330(3) Uani 1 1 d .
H9 H 0.6060 0.3707 0.1488 0.040 Uiso 1 1 calc R
C10 C 0.51035(14) 0.20807(12) 0.15850(11) 0.0304(3) Uani 1 1 d .
H10 H 0.5472 0.1501 0.1053 0.036 Uiso 1 1 calc R
C11 C 0.42216(14) 0.16488(12) 0.21335(11) 0.0271(3) Uani 1 1 d .
C12 C 0.37733(14) 0.02792(12) 0.18850(11) 0.0293(3) Uani 1 1 d .
H12 H 0.3290 0.0027 0.2358 0.035 Uiso 1 1 calc R
C13 C 0.35316(14) -0.18974(11) 0.07889(11) 0.0275(3) Uani 1 1 d .
C14 C 0.45661(15) -0.24950(12) 0.12641(11) 0.0309(3) Uani 1 1 d .
C15 C 0.41060(17) -0.38151(13) 0.09022(13) 0.0400(4) Uani 1 1 d .
H15 H 0.4783 -0.4248 0.1204 0.048 Uiso 1 1 calc R
C16 C 0.26809(18) -0.45161(14) 0.01101(14) 0.0457(4) Uani 1 1 d .
H16 H 0.2388 -0.5420 -0.0121 0.055 Uiso 1 1 calc R
C17 C 0.16897(17) -0.39116(13) -0.03432(13) 0.0417(4) Uani 1 1 d .
H17 H 0.0710 -0.4402 -0.0878 0.050 Uiso 1 1 calc R
C18 C 0.20949(15) -0.25918(12) -0.00338(12) 0.0326(3) Uani 1 1 d .
C19 C 0.61259(15) -0.17013(13) 0.21281(12) 0.0361(3) Uani 1 1 d .
H19 H 0.6018 -0.0884 0.2697 0.043 Uiso 1 1 calc R
C20 C 0.70878(17) -0.13275(15) 0.14647(14) 0.0497(4) Uani 1 1 d .
H20A H 0.7215 -0.2108 0.0894 0.075 Uiso 1 1 calc R
H20B H 0.8068 -0.0779 0.2047 0.075 Uiso 1 1 calc R
H20C H 0.6598 -0.0855 0.1028 0.075 Uiso 1 1 calc R
C21 C 0.69207(18) -0.23549(16) 0.28840(15) 0.0545(4) Uani 1 1 d .
H21A H 0.7095 -0.3139 0.2358 0.082 Uiso 1 1 calc R
H21B H 0.6298 -0.2581 0.3312 0.082 Uiso 1 1 calc R
H21C H 0.7880 -0.1765 0.3467 0.082 Uiso 1 1 calc R
C22 C 0.10133(15) -0.19509(14) -0.05935(13) 0.0428(4) Uani 1 1 d .
H22 H 0.1532 -0.1017 -0.0266 0.051 Uiso 1 1 calc R
C23 C 0.05959(19) -0.24925(18) -0.19526(14) 0.0614(5) Uani 1 1 d .
H23A H 0.0088 -0.3411 -0.2302 0.092 Uiso 1 1 calc R
H23B H 0.1502 -0.2382 -0.2153 0.092 Uiso 1 1 calc R
H23C H -0.0071 -0.2033 -0.2279 0.092 Uiso 1 1 calc R
C24 C -0.0380(2) -0.2038(2) -0.02568(17) 0.0847(7) Uani 1 1 d .
H24A H -0.1030 -0.1585 -0.0611 0.127 Uiso 1 1 calc R
H24B H -0.0094 -0.1639 0.0621 0.127 Uiso 1 1 calc R
H24C H -0.0915 -0.2945 -0.0563 0.127 Uiso 1 1 calc R
C25 C 0.20891(16) 0.76830(13) 0.42741(13) 0.0389(4) Uani 1 1 d .
C26 C 0.11188(19) 0.73439(15) 0.29702(15) 0.0563(5) Uani 1 1 d .
H26A H 0.1620 0.6912 0.2427 0.084 Uiso 1 1 calc R
H26B H 0.0967 0.8134 0.2878 0.084 Uiso 1 1 calc R
H26C H 0.0150 0.6769 0.2773 0.084 Uiso 1 1 calc R
C27 C 0.36094(18) 0.85657(14) 0.45693(16) 0.0548(5) Uani 1 1 d .
H27A H 0.4237 0.8781 0.5400 0.082 Uiso 1 1 calc R
H27B H 0.3467 0.9358 0.4477 0.082 Uiso 1 1 calc R
H27C H 0.4098 0.8123 0.4020 0.082 Uiso 1 1 calc R
C28 C 0.13197(18) 0.84301(14) 0.51016(15) 0.0544(4) Uani 1 1 d .
H28A H 0.0337 0.7886 0.4919 0.082 Uiso 1 1 calc R
H28B H 0.1199 0.9209 0.4972 0.082 Uiso 1 1 calc R
H28C H 0.1932 0.8673 0.5942 0.082 Uiso 1 1 calc R

loop_
_atom_site_aniso_label
_atom_site_aniso_U_11
_atom_site_aniso_U_22
_atom_site_aniso_U_33
_atom_site_aniso_U_23
_atom_site_aniso_U_13
_atom_site_aniso_U_12
O1 0.0610(7) 0.0436(6) 0.0431(6) 0.0247(5) 0.0309(5) 0.0218(5)
N1 0.0302(6) 0.0269(6) 0.0252(6) 0.0099(5) 0.0098(5) 0.0074(5)
N2 0.0304(6) 0.0261(6) 0.0306(6) 0.0114(5) 0.0110(5) 0.0082(5)
C1 0.0318(7) 0.0330(8) 0.0277(7) 0.0114(6) 0.0092(6) 0.0070(6)
C2 0.0374(8) 0.0451(9) 0.0310(8) 0.0143(7) 0.0172(7) 0.0108(7)
C3 0.0312(8) 0.0413(9) 0.0318(8) 0.0050(7) 0.0124(6) 0.0107(6)
C4 0.0265(7) 0.0302(7) 0.0319(8) 0.0047(6) 0.0089(6) 0.0057(6)
C5 0.0296(7) 0.0293(7) 0.0302(7) 0.0090(6) 0.0114(6) 0.0043(6)
C6 0.0247(7) 0.0275(7) 0.0250(7) 0.0067(6) 0.0071(6) 0.0040(6)
C7 0.0275(7) 0.0255(7) 0.0229(7) 0.0085(6) 0.0060(6) 0.0055(6)
C8 0.0347(8) 0.0251(7) 0.0328(7) 0.0115(6) 0.0135(6) 0.0069(6)
C9 0.0362(8) 0.0319(8) 0.0361(8) 0.0156(6) 0.0184(6) 0.0086(6)
C10 0.0332(8) 0.0293(7) 0.0288(7) 0.0099(6) 0.0130(6) 0.0097(6)
C11 0.0283(7) 0.0272(7) 0.0232(7) 0.0096(6) 0.0062(6) 0.0070(6)
C12 0.0319(7) 0.0300(7) 0.0289(7) 0.0138(6) 0.0123(6) 0.0088(6)
C13 0.0325(7) 0.0257(7) 0.0269(7) 0.0098(6) 0.0156(6) 0.0077(6)
C14 0.0399(8) 0.0312(8) 0.0288(7) 0.0139(6) 0.0184(6) 0.0134(6)
C15 0.0582(10) 0.0329(8) 0.0409(8) 0.0196(7) 0.0256(8) 0.0192(7)
C16 0.0631(11) 0.0256(8) 0.0492(10) 0.0117(7) 0.0293(9) 0.0038(7)
C17 0.0412(9) 0.0355(8) 0.0403(9) 0.0070(7) 0.0187(7) -0.0008(7)
C18 0.0336(8) 0.0315(8) 0.0301(7) 0.0076(6) 0.0152(6) 0.0052(6)
C19 0.0380(8) 0.0382(8) 0.0341(8) 0.0155(7) 0.0126(6) 0.0146(7)
C20 0.0369(9) 0.0615(11) 0.0496(10) 0.0225(8) 0.0155(8) 0.0088(8)
C21 0.0536(10) 0.0613(11) 0.0517(10) 0.0285(9) 0.0107(8) 0.0258(9)
C22 0.0323(8) 0.0452(9) 0.0395(9) 0.0104(7) 0.0058(7) 0.0084(7)
C23 0.0508(10) 0.0875(13) 0.0461(10) 0.0295(10) 0.0141(8) 0.0186(10)
C24 0.0612(13) 0.154(2) 0.0695(13) 0.0569(14) 0.0379(11) 0.0608(14)
C25 0.0359(8) 0.0288(8) 0.0451(9) 0.0070(7) 0.0145(7) 0.0094(6)
C26 0.0651(11) 0.0457(10) 0.0559(10) 0.0187(8) 0.0150(9) 0.0273(8)
C27 0.0508(10) 0.0332(9) 0.0779(12) 0.0178(8) 0.0258(9) 0.0094(7)
C28 0.0578(11) 0.0371(9) 0.0684(11) 0.0125(8) 0.0309(9) 0.0193(8)

loop_
_atom_type_symbol
_atom_type_description
_atom_type_scat_dispersion_real
_atom_type_scat_dispersion_imag
_atom_type_scat_source
C C 0.0033 0.0016 'International Tables Vol C Tables 4.2.6.8 and 6.1.1.4'
H H 0.0000 0.0000 'International Tables Vol C Tables 4.2.6.8 and 6.1.1.4'
N N 0.0061 0.0033 'International Tables Vol C Tables 4.2.6.8 and 6.1.1.4'
O O 0.0106 0.0060 'International Tables Vol C Tables 4.2.6.8 and 6.1.1.4'

loop_
_geom_angle_atom_site_label_1
_geom_angle_atom_site_label_2
_geom_angle_atom_site_label_3
_geom_angle
C1 O1 H1 109.5
C11 N1 C7 118.92(11)
C12 N2 C13 120.83(11)
O1 C1 C2 117.57(12)
O1 C1 C6 122.84(11)
C2 C1 C6 119.58(12)
C3 C2 C1 120.86(13)
C3 C2 H2 119.6
C1 C2 H2 119.6
C2 C3 C4 121.86(12)
C2 C3 H3 119.1
C4 C3 H3 119.1
C5 C4 C3 116.38(12)
C5 C4 C25 120.44(12)
C3 C4 C25 123.17(12)
C4 C5 C6 123.60(12)
C4 C5 H5 118.2
C6 C5 H5 118.2
C5 C6 C1 117.68(12)
C5 C6 C7 120.52(11)
C1 C6 C7 121.77(12)
N1 C7 C8 120.46(11)
N1 C7 C6 117.15(11)
C8 C7 C6 122.39(11)
C9 C8 C7 120.03(12)
C9 C8 H8 120.0
C7 C8 H8 120.0
C8 C9 C10 119.47(12)
C8 C9 H9 120.3
C10 C9 H9 120.3
C9 C10 C11 118.17(12)
C9 C10 H10 120.9
C11 C10 H10 120.9
N1 C11 C10 122.85(11)
N1 C11 C12 115.49(11)
C10 C11 C12 121.58(11)
N2 C12 C11 121.04(12)
N2 C12 H12 119.5
C11 C12 H12 119.5
C18 C13 C14 122.23(12)
C18 C13 N2 118.96(11)
C14 C13 N2 118.46(11)
C15 C14 C13 117.37(12)
C15 C14 C19 122.52(12)
C13 C14 C19 120.11(11)
C16 C15 C14 121.36(14)
C16 C15 H15 119.3
C14 C15 H15 119.3
C17 C16 C15 120.23(13)
C17 C16 H16 119.9
C15 C16 H16 119.9
C16 C17 C18 121.14(14)
C16 C17 H17 119.4
C18 C17 H17 119.4
C17 C18 C13 117.62(13)
C17 C18 C22 120.46(12)
C13 C18 C22 121.91(12)
C14 C19 C21 113.59(12)
C14 C19 C20 111.17(11)
C21 C19 C20 110.24(12)
C14 C19 H19 107.2
C21 C19 H19 107.2
C20 C19 H19 107.2
C19 C20 H20A 109.5
C19 C20 H20B 109.5
H20A C20 H20B 109.5
C19 C20 H20C 109.5
H20A C20 H20C 109.5
H20B C20 H20C 109.5
C19 C21 H21A 109.5
C19 C21 H21B 109.5
H21A C21 H21B 109.5
C19 C21 H21C 109.5
H21A C21 H21C 109.5
H21B C21 H21C 109.5
C18 C22 C24 112.07(13)
C18 C22 C23 111.79(12)
C24 C22 C23 110.53(14)
C18 C22 H22 107.4
C24 C22 H22 107.4
C23 C22 H22 107.4
C22 C23 H23A 109.5
C22 C23 H23B 109.5
H23A C23 H23B 109.5
C22 C23 H23C 109.5
H23A C23 H23C 109.5
H23B C23 H23C 109.5
C22 C24 H24A 109.5
C22 C24 H24B 109.5
H24A C24 H24B 109.5
C22 C24 H24C 109.5
H24A C24 H24C 109.5
H24B C24 H24C 109.5
C4 C25 C27 109.81(12)
C4 C25 C28 112.13(12)
C27 C25 C28 108.12(12)
C4 C25 C26 109.53(11)
C27 C25 C26 109.14(13)
C28 C25 C26 108.04(12)
C25 C26 H26A 109.5
C25 C26 H26B 109.5
H26A C26 H26B 109.5
C25 C26 H26C 109.5
H26A C26 H26C 109.5
H26B C26 H26C 109.5
C25 C27 H27A 109.5
C25 C27 H27B 109.5
H27A C27 H27B 109.5
C25 C27 H27C 109.5
H27A C27 H27C 109.5
H27B C27 H27C 109.5
C25 C28 H28A 109.5
C25 C28 H28B 109.5
H28A C28 H28B 109.5
C25 C28 H28C 109.5
H28A C28 H28C 109.5
H28B C28 H28C 109.5

loop_
_geom_bond_atom_site_label_1
_geom_bond_atom_site_label_2
_geom_bond_distance
O1 C1 1.3591(15)
O1 H1 0.8400
N1 C11 1.3461(15)
N1 C7 1.3469(15)
N2 C12 1.2571(15)
N2 C13 1.4230(15)
C1 C2 1.3797(18)
C1 C6 1.4048(17)
C2 C3 1.3776(19)
C2 H2 0.9500
C3 C4 1.3905(19)
C3 H3 0.9500
C4 C5 1.3880(17)
C4 C25 1.5281(18)
C5 C6 1.3971(17)
C5 H5 0.9500
C6 C7 1.4764(17)
C7 C8 1.3938(17)
C8 C9 1.3727(17)
C8 H8 0.9500
C9 C10 1.3772(17)
C9 H9 0.9500
C10 C11 1.3824(17)
C10 H10 0.9500
C11 C12 1.4668(17)
C12 H12 0.9500
C13 C18 1.3999(18)
C13 C14 1.4041(17)
C14 C15 1.3858(18)
C14 C19 1.5194(19)
C15 C16 1.383(2)
C15 H15 0.9500
C16 C17 1.371(2)
C16 H16 0.9500
C17 C18 1.3926(18)
C17 H17 0.9500
C18 C22 1.5158(19)
C19 C21 1.5250(18)
C19 C20 1.5273(19)
C19 H19 1.0000
C20 H20A 0.9800
C20 H20B 0.9800
C20 H20C 0.9800
C21 H21A 0.9800
C21 H21B 0.9800
C21 H21C 0.9800
C22 C24 1.519(2)
C22 C23 1.520(2)
C22 H22 1.0000
C23 H23A 0.9800
C23 H23B 0.9800
C23 H23C 0.9800
C24 H24A 0.9800
C24 H24B 0.9800
C24 H24C 0.9800
C25 C27 1.532(2)
C25 C28 1.5331(19)
C25 C26 1.534(2)
C26 H26A 0.9800
C26 H26B 0.9800
C26 H26C 0.9800
C27 H27A 0.9800
C27 H27B 0.9800
C27 H27C 0.9800
C28 H28A 0.9800
C28 H28B 0.9800
C28 H28C 0.9800

loop_
_geom_hbond_atom_site_label_D
_geom_hbond_atom_site_label_H
_geom_hbond_atom_site_label_A
_geom_hbond_distance_DH
_geom_hbond_distance_HA
_geom_hbond_distance_DA
_geom_hbond_angle_DHA
O1 H1 N1 0.84 1.88 2.6206(13) 145.6

loop_
_geom_torsion_atom_site_label_1
_geom_torsion_atom_site_label_2
_geom_torsion_atom_site_label_3
_geom_torsion_atom_site_label_4
_geom_torsion
O1 C1 C2 C3 -178.77(12)
C6 C1 C2 C3 1.5(2)
C1 C2 C3 C4 0.5(2)
C2 C3 C4 C5 -1.8(2)
C2 C3 C4 C25 177.13(13)
C3 C4 C5 C6 1.06(19)
C25 C4 C5 C6 -177.90(12)
C4 C5 C6 C1 0.92(19)
C4 C5 C6 C7 178.74(11)
O1 C1 C6 C5 178.12(12)
C2 C1 C6 C5 -2.22(19)
O1 C1 C6 C7 0.3(2)
C2 C1 C6 C7 179.99(11)
C11 N1 C7 C8 -3.44(17)
C11 N1 C7 C6 175.67(10)
C5 C6 C7 N1 -158.85(11)
C1 C6 C7 N1 18.87(18)
C5 C6 C7 C8 20.24(19)
C1 C6 C7 C8 -162.04(12)
N1 C7 C8 C9 2.76(19)
C6 C7 C8 C9 -176.30(12)
C7 C8 C9 C10 0.0(2)
C8 C9 C10 C11 -1.85(19)
C7 N1 C11 C10 1.50(18)
C7 N1 C11 C12 -175.23(11)
C9 C10 C11 N1 1.17(19)
C9 C10 C11 C12 177.71(12)
C13 N2 C12 C11 -177.63(11)
N1 C11 C12 N2 167.82(11)
C10 C11 C12 N2 -8.95(19)
C12 N2 C13 C18 88.42(15)
C12 N2 C13 C14 -98.19(14)
C18 C13 C14 C15 -1.01(18)
N2 C13 C14 C15 -174.17(11)
C18 C13 C14 C19 178.32(11)
N2 C13 C14 C19 5.16(17)
C13 C14 C15 C16 -0.4(2)
C19 C14 C15 C16 -179.71(12)
C14 C15 C16 C17 0.5(2)
C15 C16 C17 C18 0.9(2)
C16 C17 C18 C13 -2.21(19)
C16 C17 C18 C22 176.77(12)
C14 C13 C18 C17 2.29(19)
N2 C13 C18 C17 175.42(11)
C14 C13 C18 C22 -176.68(11)
N2 C13 C18 C22 -3.55(18)
C15 C14 C19 C21 -20.46(19)
C13 C14 C19 C21 160.25(12)
C15 C14 C19 C20 104.58(15)
C13 C14 C19 C20 -74.72(15)
C17 C18 C22 C24 63.66(18)
C13 C18 C22 C24 -117.41(16)
C17 C18 C22 C23 -61.06(17)
C13 C18 C22 C23 117.87(14)
C5 C4 C25 C27 -58.65(16)
C3 C4 C25 C27 122.46(14)
C5 C4 C25 C28 -178.87(12)
C3 C4 C25 C28 2.24(19)
C5 C4 C25 C26 61.18(17)
C3 C4 C25 C26 -117.70(15)

loop_
_cod_related_entry_id
_cod_related_entry_database
_cod_related_entry_code
1 ChemSpider 30659865
